data_7017767
loop_
_publ_author_name
'Devoille, Aline M. J.'
'Love, Jason B.'

_publ_section_title
;
 Double-pillared cobalt Pacman complexes: synthesis, structures and oxygen
 reduction catalysis.
;
_journal_issue 1
_journal_name_full 'Dalton transactions (Cambridge, England : 2003)'
_journal_page_first 65
_journal_page_last 72
_journal_paper_doi 10.1039/c1dt11424g
_journal_volume 41
_journal_year 2012
_chemical_formula_moiety 'C35.25 H30.50 B0.33 Co F1.33 N5.25 O'
_chemical_formula_sum 'C35.25 H30.5 B0.33 Co F1.33 N5.25 O'
_chemical_formula_weight 631.53
_chemical_name_systematic
;
?
;
_space_group_IT_number 165
_symmetry_cell_setting hexagonal
_symmetry_space_group_name_Hall '-P 3 2"c'
_symmetry_space_group_name_H-M 'P -3 c 1'
_atom_sites_solution_hydrogens geom
_atom_sites_solution_primary direct
_atom_sites_solution_secondary difmap
_audit_creation_method SHELXL-97
_cell_angle_alpha 90.00
_cell_angle_beta 90.00
_cell_angle_gamma 120.00
_cell_formula_units_Z 12
_cell_length_a 27.5796(4)
_cell_length_b 27.5796(4)
_cell_length_c 15.5052(3)
_cell_measurement_reflns_used 12926
_cell_measurement_temperature 293(2)
_cell_measurement_theta_max 73.1287
_cell_measurement_theta_min 1.8481
_cell_volume 10213.7(3)
_computing_cell_refinement 'SAINT (SIEMANS, 1995)'
_computing_data_collection 'SMART (SIEMANS, 1993)'
_computing_data_reduction 'SAINT (SIEMANS, 1995)'
_computing_molecular_graphics 'ORTEP (FARRUGIA, 1997)'
_computing_publication_material 'ENCIFER (ALLEN ET AL., 2004)'
_computing_structure_refinement 'SHELXL-97 (Sheldrick, 2008)'
_computing_structure_solution 'SUPERFLIP (Palatinus, 2007)'
_diffrn_ambient_temperature 293(2)
_diffrn_detector_area_resol_mean 5.1574
_diffrn_measured_fraction_theta_full 0.987
_diffrn_measured_fraction_theta_max 0.987
_diffrn_measurement_device_type 'SuperNova, Dual, Cu at zero, Atlas'
_diffrn_measurement_method '\w scans'
_diffrn_radiation_monochromator graphite
_diffrn_radiation_source 'fine-focus sealed tube'
_diffrn_radiation_type CuK\a
_diffrn_radiation_wavelength 1.54184
_diffrn_reflns_av_R_equivalents 0.0535
_diffrn_reflns_av_sigmaI/netI 0.0465
_diffrn_reflns_limit_h_max 32
_diffrn_reflns_limit_h_min -33
_diffrn_reflns_limit_k_max 34
_diffrn_reflns_limit_k_min -33
_diffrn_reflns_limit_l_max 18
_diffrn_reflns_limit_l_min -14
_diffrn_reflns_number 50108
_diffrn_reflns_theta_full 73.29
_diffrn_reflns_theta_max 73.29
_diffrn_reflns_theta_min 1.85
_exptl_absorpt_coefficient_mu 4.286
_exptl_absorpt_correction_T_max 1.00000
_exptl_absorpt_correction_T_min 0.68926
_exptl_absorpt_correction_type multi-scan
_exptl_absorpt_process_details multi-scan
_exptl_crystal_colour red
_exptl_crystal_density_diffrn 1.232
_exptl_crystal_density_method 'not measured'
_exptl_crystal_description block
_exptl_crystal_F_000 3929
_exptl_crystal_size_max 0.2613
_exptl_crystal_size_mid 0.1428
_exptl_crystal_size_min 0.0669
_platon_squeeze_details
;
;
_refine_diff_density_max 0.807
_refine_diff_density_min -0.422
_refine_diff_density_rms 0.165
_refine_ls_extinction_method none
_refine_ls_goodness_of_fit_ref 0.749
_refine_ls_hydrogen_treatment mixed
_refine_ls_matrix_type full
_refine_ls_number_parameters 393
_refine_ls_number_reflns 6781
_refine_ls_number_restraints 1
_refine_ls_restrained_S_all 0.749
_refine_ls_R_factor_all 0.0844
_refine_ls_R_factor_gt 0.0583
_refine_ls_shift/su_max 0.001
_refine_ls_shift/su_mean 0.000
_refine_ls_structure_factor_coef Fsqd
_refine_ls_weighting_details 'calc w=1/[\s^2^(Fo^2^)+(0.1588P)^2^+0.0000P] where P=(Fo^2^+2Fc^2^)/3'
_refine_ls_weighting_scheme calc
_refine_ls_wR_factor_gt 0.1630
_refine_ls_wR_factor_ref 0.1795
_reflns_number_gt 4322
_reflns_number_total 6781
_reflns_threshold_expression >2\s(I)
_cod_data_source_file c1dt11424g.txt
_cod_data_source_block jl0022
_cod_depositor_comments
;
The following automatic conversions were performed:
'__computing_data_collection' tag replaced with
'_computing_data_collection'.

Automatic conversion script
Id: cif_correct_tags 1440 2010-10-19 06:21:57Z saulius 
;
_cod_original_sg_symbol_H-M P-3C1
_cod_original_formula_sum 'C35.25 H30.50 B0.33 Co F1.33 N5.25 O'
_cod_database_code 7017767

loop_
_symmetry_equiv_pos_as_xyz
'x, y, z'
'-y, x-y, z'
'y, x, -z+1/2'
'-x+y, -x, z'
'-x, -x+y, -z+1/2'
'x-y, -y, -z+1/2'
'-x, -y, -z'
'y, -x+y, -z'
'-y, -x, z-1/2'
'x-y, x, -z'
'x, x-y, z-1/2'
'-x+y, y, z-1/2'

loop_
_atom_site_label
_atom_site_type_symbol
_atom_site_fract_x
_atom_site_fract_y
_atom_site_fract_z
_atom_site_U_iso_or_equiv
_atom_site_adp_type
_atom_site_occupancy
_atom_site_symmetry_multiplicity
_atom_site_calc_flag
_atom_site_refinement_flags
Co1 Co 0.46219(2) 0.11665(2) 0.24566(4) 0.04128(17) Uani 1 1 d .
F1 F 0.61235(10) 0.29693(11) 0.3960(2) 0.0798(8) Uani 1 1 d .
F2 F 0.6667 0.3333 0.5104(3) 0.0901(14) Uani 1 3 d S
B1 B 0.6667 0.3333 0.4215(5) 0.0458(15) Uani 1 3 d S
O1 O 0.41427(10) 0.04310(9) 0.29313(16) 0.0447(5) Uani 1 1 d D
N2 N 0.40481(12) 0.10199(11) 0.16856(19) 0.0444(6) Uani 1 1 d .
N3 N 0.43000(11) 0.14529(11) 0.32099(19) 0.0449(6) Uani 1 1 d .
N1 N 0.48551(11) 0.08161(11) 0.15465(18) 0.0428(6) Uani 1 1 d .
N4 N 0.51516(11) 0.13203(11) 0.34772(19) 0.0444(6) Uani 1 1 d .
N5 N 0.50932(11) 0.19154(11) 0.19476(19) 0.0436(6) Uani 1 1 d .
C15 C 0.50011(14) 0.15166(13) 0.4128(2) 0.0463(7) Uani 1 1 d .
H15 H 0.5192 0.1597 0.4651 0.056 Uiso 1 1 calc R
C14 C 0.45435(14) 0.16030(14) 0.4019(2) 0.0473(8) Uani 1 1 d .
C20 C 0.61306(14) 0.07383(14) 0.3648(2) 0.0452(7) Uani 1 1 d .
C33 C 0.54229(15) 0.25107(15) 0.0715(3) 0.0507(8) Uani 1 1 d .
H33 H 0.5425 0.2548 0.0119 0.061 Uiso 1 1 calc R
C4 C 0.32332(15) 0.07395(16) 0.1041(3) 0.0537(9) Uani 1 1 d .
H4 H 0.2883 0.0693 0.0914 0.064 Uiso 1 1 calc R
C2 C 0.40091(14) 0.06779(14) 0.1005(2) 0.0457(7) Uani 1 1 d .
C21 C 0.58821(15) -0.02230(15) 0.1346(2) 0.0472(8) Uani 1 1 d .
H21 H 0.6224 -0.0213 0.1316 0.057 Uiso 1 1 calc R
C25 C 0.58611(14) 0.12827(14) 0.1524(2) 0.0461(8) Uani 1 1 d .
H25 H 0.5863 0.1619 0.1582 0.055 Uiso 1 1 calc R
C29 C 0.56185(13) 0.07527(13) 0.3585(2) 0.0421(7) Uani 1 1 d .
C1 C 0.44699(13) 0.05948(14) 0.0939(2) 0.0445(7) Uiso 1 1 d .
H1 H 0.4502 0.0392 0.0486 0.053 Uiso 1 1 calc R
C5 C 0.35811(14) 0.10584(14) 0.1726(2) 0.0471(8) Uiso 1 1 d .
C22 C 0.58790(14) 0.02816(14) 0.1384(2) 0.0442(7) Uani 1 1 d .
C18 C 0.66628(15) 0.17500(15) 0.3710(3) 0.0529(9) Uani 1 1 d .
H18 H 0.7003 0.2082 0.3752 0.063 Uiso 1 1 calc R
C26 C 0.53609(14) 0.07939(13) 0.1480(2) 0.0421(7) Uani 1 1 d .
C28 C 0.48585(14) -0.02506(13) 0.1441(2) 0.0428(7) Uani 1 1 d .
H28 H 0.4516 -0.0261 0.1467 0.051 Uiso 1 1 calc R
C27 C 0.53518(13) 0.02669(13) 0.1429(2) 0.0413(7) Uani 1 1 d .
C6 C 0.34986(15) 0.14186(15) 0.2382(2) 0.0496(8) Uani 1 1 d .
C34 C 0.51031(14) 0.19912(14) 0.1099(2) 0.0471(8) Uani 1 1 d .
H34 H 0.4887 0.1683 0.0749 0.057 Uiso 1 1 calc R
C19 C 0.66534(14) 0.12544(15) 0.3710(3) 0.0506(8) Uani 1 1 d .
H19 H 0.6987 0.1248 0.3750 0.061 Uiso 1 1 calc R
C3 C 0.34993(15) 0.05053(15) 0.0585(2) 0.0508(8) Uani 1 1 d .
H3 H 0.3365 0.0279 0.0098 0.061 Uiso 1 1 calc R
C23 C 0.63881(15) 0.08056(15) 0.1411(2) 0.0487(8) Uani 1 1 d .
H23 H 0.6730 0.0815 0.1378 0.058 Uiso 1 1 calc R
C12 C 0.38411(15) 0.17855(15) 0.3955(3) 0.0521(9) Uani 1 1 d .
H12 H 0.3585 0.1899 0.4093 0.063 Uiso 1 1 calc R
C11 C 0.38750(15) 0.15545(14) 0.3160(2) 0.0481(8) Uani 1 1 d .
C17 C 0.61543(15) 0.17695(15) 0.3645(2) 0.0504(8) Uani 1 1 d .
H17 H 0.6168 0.2113 0.3656 0.060 Uiso 1 1 calc R
C13 C 0.42568(15) 0.18139(15) 0.4492(3) 0.0534(9) Uani 1 1 d .
H13 H 0.4331 0.1947 0.5056 0.064 Uiso 1 1 calc R
C16 C 0.56497(14) 0.12889(14) 0.3566(2) 0.0449(7) Uani 1 1 d .
C32 C 0.57383(15) 0.29710(15) 0.1231(3) 0.0533(9) Uani 1 1 d .
H32 H 0.5951 0.3325 0.0990 0.064 Uiso 1 1 calc R
C30 C 0.54022(15) 0.23643(14) 0.2439(3) 0.0497(8) Uani 1 1 d .
H30 H 0.5397 0.2319 0.3034 0.060 Uiso 1 1 calc R
C9 C 0.28831(16) 0.11055(17) 0.2696(3) 0.0618(10) Uani 1 1 d .
H9A H 0.2811 0.1364 0.3018 0.074 Uiso 1 1 calc R
H9B H 0.2638 0.0983 0.2197 0.074 Uiso 1 1 calc R
C7 C 0.36454(18) 0.19963(16) 0.1953(3) 0.0600(10) Uani 1 1 d .
H7A H 0.3635 0.2239 0.2396 0.072 Uiso 1 1 calc R
H7B H 0.4026 0.2172 0.1735 0.072 Uiso 1 1 calc R
C31 C 0.57307(16) 0.28953(15) 0.2095(3) 0.0563(9) Uani 1 1 d .
H31 H 0.5945 0.3198 0.2456 0.068 Uiso 1 1 calc R
C8 C 0.32545(19) 0.19559(18) 0.1210(3) 0.0678(11) Uani 1 1 d .
H8A H 0.3258 0.1714 0.0768 0.102 Uiso 1 1 calc R
H8B H 0.3382 0.2322 0.0974 0.102 Uiso 1 1 calc R
H8C H 0.2880 0.1807 0.1426 0.102 Uiso 1 1 calc R
C24 C 0.63772(14) 0.12877(15) 0.1485(2) 0.0483(8) Uani 1 1 d .
H24 H 0.6712 0.1627 0.1509 0.058 Uiso 1 1 calc R
C10 C 0.27398(19) 0.06021(18) 0.3258(3) 0.0733(12) Uani 1 1 d .
H10A H 0.2868 0.0374 0.2984 0.110 Uiso 1 1 calc R
H10B H 0.2342 0.0387 0.3337 0.110 Uiso 1 1 calc R
H10C H 0.2919 0.0726 0.3809 0.110 Uiso 1 1 calc R
C100 C 0.2324(8) 0.2440(8) 0.2124(8) 0.101(7) Uiso 0.25 1 d PG
N6 N 0.2803(6) 0.2776(6) 0.2603(10) 0.140(7) Uiso 0.25 1 d PG
C104 C 0.2850(4) 0.2625(5) 0.3442(9) 0.063(4) Uiso 0.25 1 d PG
C103 C 0.2417(5) 0.2139(5) 0.3801(7) 0.067(4) Uiso 0.25 1 d PG
C102 C 0.1937(5) 0.1804(5) 0.3322(10) 0.096(7) Uiso 0.25 1 d PG
C101 C 0.1891(6) 0.1954(7) 0.2484(10) 0.124(8) Uiso 0.25 1 d PG
H100 H 0.397(4) 0.0000 0.2500 0.149 Uiso 1 2 d S
H101 H 0.395(3) 0.039(3) 0.338(3) 0.149 Uiso 1 1 d D

loop_
_atom_site_aniso_label
_atom_site_aniso_U_11
_atom_site_aniso_U_22
_atom_site_aniso_U_33
_atom_site_aniso_U_23
_atom_site_aniso_U_13
_atom_site_aniso_U_12
Co1 0.0413(3) 0.0374(3) 0.0440(3) -0.0004(2) -0.0007(2) 0.0189(2)
F1 0.0631(14) 0.0659(15) 0.106(2) -0.0264(14) -0.0248(14) 0.0288(12)
F2 0.103(2) 0.103(2) 0.063(3) 0.000 0.000 0.0517(11)
B1 0.044(2) 0.044(2) 0.050(4) 0.000 0.000 0.0219(10)
O1 0.0470(12) 0.0388(11) 0.0437(14) -0.0001(10) 0.0002(10) 0.0181(10)
N2 0.0471(14) 0.0430(14) 0.0444(16) -0.0005(12) -0.0005(12) 0.0236(12)
N3 0.0449(14) 0.0417(13) 0.0465(17) -0.0015(12) -0.0003(12) 0.0204(12)
N1 0.0428(14) 0.0394(13) 0.0452(16) 0.0022(11) 0.0006(12) 0.0199(11)
N4 0.0450(14) 0.0380(13) 0.0459(17) -0.0009(12) -0.0015(12) 0.0175(11)
N5 0.0441(14) 0.0406(13) 0.0477(18) 0.0004(12) -0.0002(12) 0.0225(12)
C15 0.0484(17) 0.0404(16) 0.0428(19) -0.0004(14) 0.0007(15) 0.0166(14)
C14 0.0479(17) 0.0424(16) 0.047(2) -0.0013(15) 0.0016(15) 0.0193(14)
C20 0.0432(16) 0.0477(17) 0.0408(19) 0.0004(14) -0.0029(14) 0.0198(14)
C33 0.0522(19) 0.0491(18) 0.055(2) 0.0061(16) 0.0030(16) 0.0282(16)
C4 0.0472(18) 0.059(2) 0.059(2) -0.0069(17) -0.0082(16) 0.0296(16)
C2 0.0502(18) 0.0444(17) 0.0436(19) 0.0020(14) 0.0007(15) 0.0246(15)
C21 0.0486(17) 0.0538(19) 0.045(2) 0.0022(15) 0.0048(15) 0.0304(15)
C25 0.0493(18) 0.0402(16) 0.048(2) 0.0046(14) 0.0024(15) 0.0214(14)
C29 0.0434(16) 0.0444(16) 0.0351(18) 0.0002(13) 0.0001(13) 0.0195(14)
C22 0.0439(16) 0.0489(17) 0.0406(19) 0.0026(14) 0.0023(14) 0.0238(14)
C18 0.0446(18) 0.0453(18) 0.055(2) -0.0039(16) -0.0048(16) 0.0122(15)
C26 0.0437(16) 0.0455(17) 0.0385(18) 0.0032(13) 0.0022(13) 0.0234(14)
C28 0.0434(16) 0.0453(16) 0.0403(19) 0.0022(14) 0.0015(14) 0.0226(14)
C27 0.0473(17) 0.0430(16) 0.0348(17) 0.0021(13) 0.0011(13) 0.0234(14)
C6 0.0480(18) 0.0472(17) 0.056(2) -0.0002(16) 0.0017(16) 0.0256(15)
C34 0.0457(17) 0.0457(17) 0.053(2) -0.0014(15) -0.0021(15) 0.0253(14)
C19 0.0416(17) 0.0541(19) 0.049(2) -0.0008(16) -0.0040(15) 0.0186(15)
C3 0.0507(19) 0.0541(19) 0.047(2) -0.0083(16) -0.0073(15) 0.0260(16)
C23 0.0477(18) 0.0509(18) 0.048(2) 0.0049(15) 0.0049(15) 0.0250(15)
C12 0.0536(19) 0.0478(18) 0.057(2) -0.0035(16) 0.0035(16) 0.0265(16)
C11 0.0476(18) 0.0402(16) 0.054(2) 0.0010(15) 0.0032(15) 0.0201(14)
C17 0.0502(18) 0.0463(18) 0.051(2) -0.0036(15) -0.0024(16) 0.0216(15)
C13 0.055(2) 0.0495(19) 0.051(2) -0.0050(16) 0.0044(17) 0.0229(16)
C16 0.0454(17) 0.0447(16) 0.0413(18) 0.0002(14) -0.0043(14) 0.0202(14)
C32 0.0525(19) 0.0420(17) 0.066(3) 0.0045(16) 0.0049(17) 0.0238(15)
C30 0.0503(18) 0.0417(17) 0.056(2) -0.0025(15) -0.0015(16) 0.0219(15)
C9 0.049(2) 0.062(2) 0.074(3) -0.009(2) 0.0041(19) 0.0282(18)
C7 0.068(2) 0.054(2) 0.065(3) -0.0062(18) -0.009(2) 0.0355(19)
C31 0.057(2) 0.0421(18) 0.068(3) -0.0019(17) 0.0003(18) 0.0236(16)
C8 0.070(3) 0.061(2) 0.076(3) 0.005(2) -0.003(2) 0.035(2)
C24 0.0402(16) 0.0474(18) 0.050(2) 0.0060(15) 0.0046(14) 0.0168(14)
C10 0.063(2) 0.060(2) 0.075(3) -0.004(2) 0.015(2) 0.015(2)

loop_
_atom_type_symbol
_atom_type_description
_atom_type_scat_dispersion_real
_atom_type_scat_dispersion_imag
_atom_type_scat_source
C C 0.0181 0.0091 'International Tables Vol C Tables 4.2.6.8 and 6.1.1.4'
H H 0.0000 0.0000 'International Tables Vol C Tables 4.2.6.8 and 6.1.1.4'
B B 0.0090 0.0039 'International Tables Vol C Tables 4.2.6.8 and 6.1.1.4'
F F 0.0727 0.0534 'International Tables Vol C Tables 4.2.6.8 and 6.1.1.4'
N N 0.0311 0.0180 'International Tables Vol C Tables 4.2.6.8 and 6.1.1.4'
O O 0.0492 0.0322 'International Tables Vol C Tables 4.2.6.8 and 6.1.1.4'
Co Co -2.3653 3.6143 'International Tables Vol C Tables 4.2.6.8 and 6.1.1.4'

loop_
_geom_angle_atom_site_label_1
_geom_angle_atom_site_label_2
_geom_angle_atom_site_label_3
_geom_angle
_geom_angle_site_symmetry_1
_geom_angle_site_symmetry_3
N2 Co1 N3 87.77(13) . .
N2 Co1 O1 87.45(11) . .
N3 Co1 O1 89.18(11) . .
N2 Co1 N5 90.81(12) . .
N3 Co1 N5 90.64(12) . .
O1 Co1 N5 178.26(11) . .
N2 Co1 N1 83.40(12) . .
N3 Co1 N1 171.00(12) . .
O1 Co1 N1 88.72(10) . .
N5 Co1 N1 91.20(11) . .
N2 Co1 N4 169.35(12) . .
N3 Co1 N4 82.52(12) . .
O1 Co1 N4 88.03(10) . .
N5 Co1 N4 93.66(11) . .
N1 Co1 N4 106.14(11) . .
F1 B1 F1 112.2(3) 2_655 .
F1 B1 F1 112.2(3) 2_655 4_665
F1 B1 F1 112.2(3) . 4_665
F1 B1 F2 106.6(3) 2_655 .
F1 B1 F2 106.6(3) . .
F1 B1 F2 106.6(3) 4_665 .
Co1 O1 H100 122.5(12) . .
Co1 O1 H101 121(5) . .
H100 O1 H101 114(6) . .
C5 N2 C2 109.8(3) . .
C5 N2 Co1 134.2(3) . .
C2 N2 Co1 114.0(2) . .
C11 N3 C14 109.6(3) . .
C11 N3 Co1 134.9(3) . .
C14 N3 Co1 115.6(2) . .
C1 N1 C26 120.4(3) . .
C1 N1 Co1 110.5(2) . .
C26 N1 Co1 129.1(2) . .
C15 N4 C16 117.7(3) . .
C15 N4 Co1 109.9(2) . .
C16 N4 Co1 132.2(2) . .
C34 N5 C30 117.7(3) . .
C34 N5 Co1 120.7(2) . .
C30 N5 Co1 121.5(3) . .
N4 C15 C14 118.3(3) . .
N4 C15 H15 120.8 . .
C14 C15 H15 120.8 . .
N3 C14 C13 108.0(3) . .
N3 C14 C15 113.6(3) . .
C13 C14 C15 138.4(4) . .
C21 C20 C19 121.8(3) 6 .
C21 C20 C29 118.8(3) 6 .
C19 C20 C29 119.4(3) . .
C32 C33 C34 119.0(4) . .
C32 C33 H33 120.5 . .
C34 C33 H33 120.5 . .
C3 C4 C5 108.7(3) . .
C3 C4 H4 125.6 . .
C5 C4 H4 125.6 . .
N2 C2 C3 108.0(3) . .
N2 C2 C1 113.5(3) . .
C3 C2 C1 138.5(3) . .
C22 C21 C20 122.2(3) . 6
C22 C21 H21 118.9 . .
C20 C21 H21 118.9 6 .
C26 C25 C24 121.4(3) . .
C26 C25 H25 119.3 . .
C24 C25 H25 119.3 . .
C28 C29 C16 122.2(3) 6 .
C28 C29 C20 119.4(3) 6 .
C16 C29 C20 118.4(3) . .
N1 C1 C2 117.3(3) . .
N1 C1 H1 121.4 . .
C2 C1 H1 121.4 . .
N2 C5 C4 107.2(3) . .
N2 C5 C6 123.1(3) . .
C4 C5 C6 129.6(3) . .
C21 C22 C23 121.2(3) . .
C21 C22 C27 119.0(3) . .
C23 C22 C27 119.8(3) . .
C19 C18 C17 120.8(3) . .
C19 C18 H18 119.6 . .
C17 C18 H18 119.6 . .
C25 C26 N1 118.6(3) . .
C25 C26 C27 119.8(3) . .
N1 C26 C27 121.4(3) . .
C27 C28 C29 121.6(3) . 6
C27 C28 H28 119.2 . .
C29 C28 H28 119.2 6 .
C28 C27 C22 119.0(3) . .
C28 C27 C26 123.1(3) . .
C22 C27 C26 117.8(3) . .
C11 C6 C5 112.9(3) . .
C11 C6 C9 108.3(3) . .
C5 C6 C9 109.1(3) . .
C11 C6 C7 106.7(3) . .
C5 C6 C7 109.3(3) . .
C9 C6 C7 110.6(3) . .
N5 C34 C33 122.7(3) . .
N5 C34 H34 118.7 . .
C33 C34 H34 118.7 . .
C18 C19 C20 120.2(3) . .
C18 C19 H19 119.9 . .
C20 C19 H19 119.9 . .
C4 C3 C2 106.2(3) . .
C4 C3 H3 126.9 . .
C2 C3 H3 126.9 . .
C24 C23 C22 120.3(3) . .
C24 C23 H23 119.8 . .
C22 C23 H23 119.8 . .
C13 C12 C11 108.1(3) . .
C13 C12 H12 126.0 . .
C11 C12 H12 126.0 . .
N3 C11 C12 107.9(3) . .
N3 C11 C6 124.0(3) . .
C12 C11 C6 128.0(3) . .
C16 C17 C18 120.7(3) . .
C16 C17 H17 119.6 . .
C18 C17 H17 119.6 . .
C12 C13 C14 106.5(3) . .
C12 C13 H13 126.8 . .
C14 C13 H13 126.8 . .
C17 C16 N4 119.7(3) . .
C17 C16 C29 120.3(3) . .
N4 C16 C29 120.0(3) . .
C31 C32 C33 118.5(3) . .
C31 C32 H32 120.7 . .
C33 C32 H32 120.7 . .
N5 C30 C31 122.4(4) . .
N5 C30 H30 118.8 . .
C31 C30 H30 118.8 . .
C10 C9 C6 113.7(3) . .
C10 C9 H9A 108.8 . .
C6 C9 H9A 108.8 . .
C10 C9 H9B 108.8 . .
C6 C9 H9B 108.8 . .
H9A C9 H9B 107.7 . .
C8 C7 C6 115.1(3) . .
C8 C7 H7A 108.5 . .
C6 C7 H7A 108.5 . .
C8 C7 H7B 108.5 . .
C6 C7 H7B 108.5 . .
H7A C7 H7B 107.5 . .
C32 C31 C30 119.7(4) . .
C32 C31 H31 120.2 . .
C30 C31 H31 120.2 . .
C7 C8 H8A 109.5 . .
C7 C8 H8B 109.5 . .
H8A C8 H8B 109.5 . .
C7 C8 H8C 109.5 . .
H8A C8 H8C 109.5 . .
H8B C8 H8C 109.5 . .
C23 C24 C25 120.7(3) . .
C23 C24 H24 119.6 . .
C25 C24 H24 119.6 . .
C9 C10 H10A 109.5 . .
C9 C10 H10B 109.5 . .
H10A C10 H10B 109.5 . .
C9 C10 H10C 109.5 . .
H10A C10 H10C 109.5 . .
H10B C10 H10C 109.5 . .
N6 C100 C100 67.2(10) 3 3
N6 C100 C104 65.6(4) 3 3
C100 C100 C104 132.3(10) 3 3
N6 C100 N6 13.3(12) 3 .
C100 C100 N6 53.9(5) 3 .
C104 C100 N6 78.8(8) 3 .
N6 C100 C101 133.2(12) 3 .
C100 C100 C101 66.3(5) 3 .
C104 C100 C101 161.2(9) 3 .
N6 C100 C101 120.0 . .
N6 C100 C101 126.9(18) 3 3
C100 C100 C101 60.1(8) 3 3
C104 C100 C101 163(3) 3 3
N6 C100 C101 113.8(10) . 3
C101 C100 C101 11.9(17) . 3
N6 C100 C103 123.2(14) 3 3
C100 C100 C103 165(3) 3 3
C104 C100 C103 57.9(10) 3 3
N6 C100 C103 136.3(5) . 3
C101 C100 C103 103.35(17) . 3
C101 C100 C103 107.6(10) 3 3
N6 C100 C102 170(4) 3 3
C100 C100 C102 114.1(11) 3 3
C104 C100 C102 111.3(14) 3 3
N6 C100 C102 165(2) . 3
C101 C100 C102 50.3(10) . 3
C101 C100 C102 54.3(3) 3 3
C103 C100 C102 53.5(9) 3 3
N6 N6 C100 112.8(10) 3 3
N6 N6 C104 174(3) 3 .
C100 N6 C104 61.4(9) 3 .
N6 N6 C100 54.0(3) 3 .
C100 N6 C100 58.9(10) 3 .
C104 N6 C100 120.0 . .
N6 N6 C104 5.1(19) 3 3
C100 N6 C104 107.9(9) 3 3
C104 N6 C104 169.33(12) . 3
C100 N6 C104 49.33(16) . 3
C100 C104 N6 53.0(7) 3 .
C100 C104 C103 67.3(7) 3 .
N6 C104 C103 120.0 . .
C100 C104 N6 51.8(8) 3 3
N6 C104 N6 1.3(5) . 3
C103 C104 N6 118.80(13) . 3
C102 C103 C104 120.0 . .
C102 C103 C100 65.4(4) . 3
C104 C103 C100 54.8(4) . 3
C101 C102 C103 117.9(4) 3 .
C101 C102 C101 12(2) 3 .
C103 C102 C101 120.0 . .
C101 C102 C100 57.4(6) 3 3
C103 C102 C100 61.1(7) . 3
C101 C102 C100 59.1(7) . 3
C101 C101 C102 107(8) 3 3
C101 C101 C102 61(6) 3 .
C102 C101 C102 163(2) 3 .
C101 C101 C100 99(2) 3 .
C102 C101 C100 72.29(18) 3 .
C102 C101 C100 120.0 . .
C101 C101 C100 69(2) 3 3
C102 C101 C100 122.9(16) 3 3
C102 C101 C100 66.6(7) . 3
C100 C101 C100 53.6(7) . 3

loop_
_geom_bond_atom_site_label_1
_geom_bond_atom_site_label_2
_geom_bond_distance
_geom_bond_site_symmetry_2
Co1 N2 1.859(3) .
Co1 N3 1.865(3) .
Co1 O1 1.929(2) .
Co1 N5 1.973(3) .
Co1 N1 1.990(3) .
Co1 N4 2.049(3) .
F1 B1 1.380(3) .
F2 B1 1.378(9) .
B1 F1 1.380(3) 2_655
B1 F1 1.380(3) 4_665
O1 H100 1.234(11) .
O1 H101 0.84(2) .
N2 C5 1.346(4) .
N2 C2 1.383(4) .
N3 C11 1.337(4) .
N3 C14 1.385(5) .
N1 C1 1.319(4) .
N1 C26 1.431(4) .
N4 C15 1.308(5) .
N4 C16 1.426(4) .
N5 C34 1.330(5) .
N5 C30 1.336(4) .
C15 C14 1.407(5) .
C15 H15 0.9300 .
C14 C13 1.401(5) .
C20 C21 1.387(5) 6
C20 C19 1.436(5) .
C20 C29 1.436(5) .
C33 C32 1.379(5) .
C33 C34 1.386(5) .
C33 H33 0.9300 .
C4 C3 1.389(5) .
C4 C5 1.407(5) .
C4 H4 0.9300 .
C2 C3 1.399(5) .
C2 C1 1.403(5) .
C21 C22 1.397(5) .
C21 C20 1.387(5) 6
C21 H21 0.9300 .
C25 C26 1.366(5) .
C25 C24 1.418(5) .
C25 H25 0.9300 .
C29 C28 1.396(4) 6
C29 C16 1.438(5) .
C1 H1 0.9300 .
C5 C6 1.517(5) .
C22 C23 1.426(5) .
C22 C27 1.436(4) .
C18 C19 1.354(5) .
C18 C17 1.434(5) .
C18 H18 0.9300 .
C26 C27 1.443(4) .
C28 C27 1.395(4) .
C28 C29 1.396(4) 6
C28 H28 0.9300 .
C6 C11 1.511(5) .
C6 C9 1.548(5) .
C6 C7 1.581(5) .
C34 H34 0.9300 .
C19 H19 0.9300 .
C3 H3 0.9300 .
C23 C24 1.350(5) .
C23 H23 0.9300 .
C12 C13 1.388(5) .
C12 C11 1.411(5) .
C12 H12 0.9300 .
C17 C16 1.365(5) .
C17 H17 0.9300 .
C13 H13 0.9300 .
C32 C31 1.355(6) .
C32 H32 0.9300 .
C30 C31 1.387(5) .
C30 H30 0.9300 .
C9 C10 1.515(6) .
C9 H9A 0.9700 .
C9 H9B 0.9700 .
C7 C8 1.544(6) .
C7 H7A 0.9700 .
C7 H7B 0.9700 .
C31 H31 0.9300 .
C8 H8A 0.9600 .
C8 H8B 0.9600 .
C8 H8C 0.9600 .
C24 H24 0.9300 .
C10 H10A 0.9600 .
C10 H10B 0.9600 .
C10 H10C 0.9600 .
C100 N6 1.219(11) 3
C100 C100 1.29(2) 3
C100 C104 1.341(18) 3
C100 N6 1.3900 .
C100 C101 1.3900 .
C100 C101 1.469(16) 3
C100 C103 1.51(2) 3
C100 C102 1.572(15) 3
N6 N6 0.35(3) 3
N6 C100 1.219(13) 3
N6 C104 1.3900 .
N6 C104 1.73(3) 3
C104 C100 1.341(16) 3
C104 C103 1.3900 .
C104 N6 1.73(3) 3
C103 C102 1.3900 .
C103 C100 1.51(2) 3
C102 C101 1.27(3) 3
C102 C101 1.3900 .
C102 C100 1.572(14) 3
C101 C101 0.31(4) 3
C101 C102 1.27(3) 3
C101 C100 1.469(15) 3

loop_
_platon_squeeze_void_nr
_platon_squeeze_void_average_x
_platon_squeeze_void_average_y
_platon_squeeze_void_average_z
_platon_squeeze_void_volume
_platon_squeeze_void_count_electrons
1 0.000 0.000 -0.006 1432.5 422.0
